data_4335001
loop_
_publ_author_name
'Hayato Ikeda'
'Akitaka Ito'
'Eri Sakuda'
'Noboru Kitamura'
'Tsutomu Takayama'
'Tsutomu Sekine'
'Atsushi Shinohara'
'Takashi Yoshimura'

_publ_section_title
;
 Excited-State Characteristics of Tetracyanidonitridorhenium(V) and
 -technetium(V) Complexes with N-Heteroaromatic Ligands
;
_journal_name_full 'Inorganic Chemistry'
_journal_page_first 6319
_journal_page_last 6327
_journal_paper_doi 10.1021/ic302463v
_journal_volume 52
_journal_year 2013
_chemical_formula_moiety 'C66 H52 N7 O P2 Re'
_chemical_formula_sum 'C66 H52 N7 O P2 Re'
_chemical_formula_weight 1207.34
_space_group_IT_number 2
_symmetry_cell_setting triclinic
_symmetry_Int_Tables_number 2
_symmetry_space_group_name_Hall '-P 1'
_symmetry_space_group_name_H-M 'P -1'
_atom_sites_solution_hydrogens geom
_atom_sites_solution_primary direct
_atom_sites_solution_secondary difmap
_cell_angle_alpha 68.6593(6)
_cell_angle_beta 81.9011(8)
_cell_angle_gamma 62.2832(7)
_cell_formula_units_Z 2
_cell_length_a 12.8223(3)
_cell_length_b 14.4774(3)
_cell_length_c 18.3372(5)
_cell_measurement_reflns_used 23995
_cell_measurement_temperature 170
_cell_measurement_theta_max 27.45
_cell_measurement_theta_min 3.04
_cell_volume 2805.13(12)
_computing_cell_refinement 'RAPID AUTO'
_computing_data_collection 'RAPID AUTO (Rigaku, ????)'
_computing_data_reduction 'RAPID AUTO'
_computing_molecular_graphics 'CrystalStructure 4.0'
_computing_publication_material 'CrystalStructure 4.0 (Rigaku, 2010)'
_computing_structure_refinement 'SHELXL97 (Sheldrick, 2008)'
_computing_structure_solution 'DIRDIF99-PATTY (Gould, et al., 1999)'
_diffrn_ambient_temperature 170
_diffrn_detector_area_resol_mean 10.000
_diffrn_measured_fraction_theta_full 0.991
_diffrn_measured_fraction_theta_max 0.991
_diffrn_measurement_device_type 'Rigaku R-AXIS RAPID'
_diffrn_measurement_method \w
_diffrn_radiation_type 'Mo K\a'
_diffrn_radiation_wavelength 0.71075
_diffrn_reflns_av_R_equivalents 0.1034
_diffrn_reflns_limit_h_max 16
_diffrn_reflns_limit_h_min -14
_diffrn_reflns_limit_k_max 18
_diffrn_reflns_limit_k_min -18
_diffrn_reflns_limit_l_max 23
_diffrn_reflns_limit_l_min -23
_diffrn_reflns_number 27920
_diffrn_reflns_theta_full 27.45
_diffrn_reflns_theta_max 27.45
_diffrn_standards_number 0
_exptl_absorpt_coefficient_mu 2.274
_exptl_absorpt_correction_T_max 0.834
_exptl_absorpt_correction_T_min 0.358
_exptl_absorpt_correction_type multi-scan
_exptl_absorpt_process_details 'ABSCOR (Rigaku, 1995)'
_exptl_crystal_colour yellow
_exptl_crystal_density_diffrn 1.429
_exptl_crystal_description block
_exptl_crystal_F_000 1220.00
_exptl_crystal_size_max 0.240
_exptl_crystal_size_mid 0.140
_exptl_crystal_size_min 0.080
_refine_diff_density_max 1.860
_refine_diff_density_min -1.490
_refine_ls_extinction_method none
_refine_ls_goodness_of_fit_ref 1.069
_refine_ls_hydrogen_treatment constr
_refine_ls_number_parameters 694
_refine_ls_number_reflns 12735
_refine_ls_number_restraints 0
_refine_ls_R_factor_gt 0.0589
_refine_ls_shift/su_max 0.002
_refine_ls_structure_factor_coef Fsqd
_refine_ls_weighting_details 'w = 1/[\s^2^(Fo^2^)+(0.0613P)^2^+2.7679P] where P=(Fo^2^+2Fc^2^)/3'
_refine_ls_weighting_scheme calc
_refine_ls_wR_factor_ref 0.1576
_reflns_number_gt 11016
_reflns_number_total 12735
_reflns_threshold_expression F^2^>2.0\s(F^2^)
_cod_data_source_file ic302463v_si_002_10.cif
_cod_data_source_block (PPh4)2[ReN(CN)4(4bzpy)]
_cod_database_code 4335001

loop_
_symmetry_equiv_pos_site_id
_symmetry_equiv_pos_as_xyz
1 +X,+Y,+Z
2 -X,-Y,-Z

loop_
_atom_site_label
_atom_site_type_symbol
_atom_site_fract_x
_atom_site_fract_y
_atom_site_fract_z
_atom_site_U_iso_or_equiv
_atom_site_adp_type
_atom_site_occupancy
_atom_site_symmetry_multiplicity
_atom_site_calc_flag
_atom_site_refinement_flags
Re1 Re 0.019412(16) 0.501752(14) 0.241448(11) 0.02536(9) Uani 1.0 2 d .
P1 P 0.64411(11) 0.19285(10) 0.08128(7) 0.0222(3) Uani 1.0 2 d .
P2 P 0.67695(11) 0.24977(10) 0.55155(7) 0.0228(3) Uani 1.0 2 d .
O1 O 0.3928(4) 0.0181(4) 0.1064(3) 0.0363(9) Uani 1.0 2 d .
N1 N -0.0544(6) 0.6120(5) 0.2690(4) 0.0478(13) Uani 1.0 2 d .
N2 N 0.1798(5) 0.3226(5) 0.3997(3) 0.0426(13) Uani 1.0 2 d .
N3 N -0.1563(5) 0.3860(5) 0.2995(3) 0.0355(11) Uani 1.0 2 d .
N4 N -0.0942(5) 0.5891(4) 0.0684(3) 0.0385(12) Uani 1.0 2 d .
N5 N 0.2457(5) 0.5442(5) 0.1658(3) 0.0432(13) Uani 1.0 2 d .
N6 N 0.1277(4) 0.3328(3) 0.1996(3) 0.0214(8) Uani 1.0 2 d .
N7 N 0.8732(8) 0.9131(8) 0.3449(5) 0.092(3) Uani 1.0 2 d .
C1 C 0.1235(5) 0.3879(5) 0.3449(3) 0.0292(11) Uani 1.0 2 d .
C2 C -0.0959(5) 0.4288(5) 0.2796(3) 0.0275(11) Uani 1.0 2 d .
C3 C -0.0553(5) 0.5617(4) 0.1288(3) 0.0254(11) Uani 1.0 2 d .
C4 C 0.1662(5) 0.5301(4) 0.1917(3) 0.0286(11) Uani 1.0 2 d .
C5 C 0.1669(5) 0.3350(4) 0.1271(3) 0.0226(10) Uani 1.0 2 d .
C6 C 0.2198(5) 0.2420(4) 0.1049(3) 0.0219(10) Uani 1.0 2 d .
C7 C 0.2359(4) 0.1399(4) 0.1600(3) 0.0216(10) Uani 1.0 2 d .
C8 C 0.1942(5) 0.1372(4) 0.2345(3) 0.0250(10) Uani 1.0 2 d .
C9 C 0.1439(5) 0.2339(4) 0.2521(3) 0.0242(10) Uani 1.0 2 d .
C10 C 0.2991(5) 0.0368(4) 0.1379(3) 0.0282(11) Uani 1.0 2 d .
C11 C 0.2450(5) -0.0403(4) 0.1551(3) 0.0265(11) Uani 1.0 2 d .
C12 C 0.1248(5) -0.0068(5) 0.1713(3) 0.0286(11) Uani 1.0 2 d .
C13 C 0.0760(6) -0.0792(5) 0.1812(4) 0.0368(13) Uani 1.0 2 d .
C14 C 0.1461(7) -0.1834(5) 0.1760(4) 0.0440(16) Uani 1.0 2 d .
C15 C 0.2644(7) -0.2174(5) 0.1612(3) 0.0396(14) Uani 1.0 2 d .
C16 C 0.3135(6) -0.1460(4) 0.1508(3) 0.0328(12) Uani 1.0 2 d .
C17 C 0.7187(5) 0.0590(4) 0.0695(3) 0.0239(10) Uani 1.0 2 d .
C18 C 0.6585(6) -0.0039(5) 0.0820(4) 0.0353(13) Uani 1.0 2 d .
C19 C 0.7168(6) -0.1072(5) 0.0736(4) 0.0408(15) Uani 1.0 2 d .
C20 C 0.8318(6) -0.1463(5) 0.0518(4) 0.0417(15) Uani 1.0 2 d .
C21 C 0.8916(6) -0.0841(5) 0.0411(4) 0.0371(14) Uani 1.0 2 d .
C22 C 0.8371(5) 0.0181(5) 0.0500(3) 0.0298(11) Uani 1.0 2 d .
C23 C 0.7479(5) 0.2399(4) 0.0876(3) 0.0241(10) Uani 1.0 2 d .
C24 C 0.8008(5) 0.2840(5) 0.0201(4) 0.0337(12) Uani 1.0 2 d .
C25 C 0.8757(6) 0.3247(5) 0.0263(4) 0.0435(15) Uani 1.0 2 d .
C26 C 0.9015(6) 0.3196(5) 0.0995(5) 0.0475(17) Uani 1.0 2 d .
C27 C 0.8556(6) 0.2708(5) 0.1663(4) 0.0435(15) Uani 1.0 2 d .
C28 C 0.7793(5) 0.2304(5) 0.1613(4) 0.0315(12) Uani 1.0 2 d .
C29 C 0.5401(5) 0.2922(4) 0.0006(3) 0.0246(10) Uani 1.0 2 d .
C30 C 0.4619(5) 0.2634(5) -0.0208(3) 0.0323(12) Uani 1.0 2 d .
C31 C 0.3784(5) 0.3386(5) -0.0796(4) 0.0313(12) Uani 1.0 2 d .
C32 C 0.3719(5) 0.4430(5) -0.1192(3) 0.0321(12) Uani 1.0 2 d .
C33 C 0.4504(6) 0.4725(5) -0.0993(4) 0.0374(14) Uani 1.0 2 d .
C34 C 0.5334(5) 0.3981(4) -0.0392(4) 0.0319(12) Uani 1.0 2 d .
C35 C 0.5642(5) 0.1795(5) 0.1697(3) 0.0262(11) Uani 1.0 2 d .
C36 C 0.6132(6) 0.0794(5) 0.2354(4) 0.0453(16) Uani 1.0 2 d .
C37 C 0.5556(7) 0.0735(6) 0.3047(4) 0.058(2) Uani 1.0 2 d .
C38 C 0.4487(6) 0.1590(6) 0.3107(4) 0.0450(15) Uani 1.0 2 d .
C39 C 0.4006(5) 0.2563(5) 0.2474(4) 0.0322(12) Uani 1.0 2 d .
C40 C 0.4596(5) 0.2660(5) 0.1775(4) 0.0312(12) Uani 1.0 2 d .
C41 C 0.7505(5) 0.3282(4) 0.5513(3) 0.0234(10) Uani 1.0 2 d .
C42 C 0.7819(5) 0.3908(5) 0.4816(3) 0.0303(11) Uani 1.0 2 d .
C43 C 0.8474(6) 0.4425(5) 0.4841(4) 0.0379(13) Uani 1.0 2 d .
C44 C 0.8844(6) 0.4324(5) 0.5546(4) 0.0400(14) Uani 1.0 2 d .
C45 C 0.8551(6) 0.3708(5) 0.6245(4) 0.0373(13) Uani 1.0 2 d .
C46 C 0.7884(6) 0.3178(5) 0.6234(3) 0.0334(12) Uani 1.0 2 d .
C47 C 0.5737(5) 0.2555(4) 0.6284(3) 0.0259(11) Uani 1.0 2 d .
C48 C 0.5071(6) 0.3550(5) 0.6422(3) 0.0325(12) Uani 1.0 2 d .
C49 C 0.4142(6) 0.3667(5) 0.6927(3) 0.0366(13) Uani 1.0 2 d .
C50 C 0.3884(6) 0.2787(5) 0.7312(4) 0.0382(14) Uani 1.0 2 d .
C51 C 0.4569(6) 0.1775(6) 0.7199(3) 0.0391(14) Uani 1.0 2 d .
C52 C 0.5493(6) 0.1658(5) 0.6683(3) 0.0336(12) Uani 1.0 2 d .
C53 C 0.7866(5) 0.1088(4) 0.5630(3) 0.0278(11) Uani 1.0 2 d .
C54 C 0.8956(5) 0.0669(5) 0.5980(3) 0.0356(13) Uani 1.0 2 d .
C55 C 0.9806(6) -0.0417(5) 0.6061(4) 0.0460(17) Uani 1.0 2 d .
C56 C 0.9516(7) -0.1047(5) 0.5794(4) 0.0503(19) Uani 1.0 2 d .
C57 C 0.8438(7) -0.0637(5) 0.5452(4) 0.0481(17) Uani 1.0 2 d .
C58 C 0.7593(6) 0.0439(5) 0.5361(4) 0.0367(14) Uani 1.0 2 d .
C59 C 0.5951(5) 0.3059(4) 0.4611(3) 0.0245(10) Uani 1.0 2 d .
C60 C 0.4731(5) 0.3514(5) 0.4593(3) 0.0300(11) Uani 1.0 2 d .
C61 C 0.4109(6) 0.3980(5) 0.3872(4) 0.0386(14) Uani 1.0 2 d .
C62 C 0.4727(6) 0.4003(5) 0.3191(4) 0.0383(14) Uani 1.0 2 d .
C63 C 0.5945(6) 0.3527(5) 0.3211(3) 0.0352(13) Uani 1.0 2 d .
C64 C 0.6558(5) 0.3038(5) 0.3921(3) 0.0296(11) Uani 1.0 2 d .
C65 C 0.8130(8) 0.7531(8) 0.3985(5) 0.068(3) Uani 1.0 2 d .
C66 C 0.8459(8) 0.8406(8) 0.3683(5) 0.063(3) Uani 1.0 2 d .
H1 H 0.1577 0.4041 0.0893 0.0271 Uiso 1.0 2 calc R
H2 H 0.2449 0.2477 0.0528 0.0262 Uiso 1.0 2 calc R
H3 H 0.2002 0.0696 0.2730 0.0300 Uiso 1.0 2 calc R
H4 H 0.1194 0.2300 0.3041 0.0290 Uiso 1.0 2 calc R
H5 H 0.0770 0.0644 0.1756 0.0343 Uiso 1.0 2 calc R
H6 H -0.0053 -0.0567 0.1914 0.0442 Uiso 1.0 2 calc R
H7 H 0.1125 -0.2321 0.1826 0.0528 Uiso 1.0 2 calc R
H8 H 0.3121 -0.2894 0.1583 0.0475 Uiso 1.0 2 calc R
H9 H 0.3950 -0.1696 0.1406 0.0394 Uiso 1.0 2 calc R
H10 H 0.5783 0.0237 0.0961 0.0423 Uiso 1.0 2 calc R
H11 H 0.6767 -0.1513 0.0829 0.0489 Uiso 1.0 2 calc R
H12 H 0.8703 -0.2160 0.0440 0.0501 Uiso 1.0 2 calc R
H13 H 0.9720 -0.1127 0.0274 0.0446 Uiso 1.0 2 calc R
H14 H 0.8791 0.0601 0.0429 0.0357 Uiso 1.0 2 calc R
H15 H 0.7848 0.2855 -0.0294 0.0404 Uiso 1.0 2 calc R
H16 H 0.9098 0.3564 -0.0191 0.0521 Uiso 1.0 2 calc R
H17 H 0.9512 0.3500 0.1034 0.0569 Uiso 1.0 2 calc R
H18 H 0.8765 0.2650 0.2160 0.0522 Uiso 1.0 2 calc R
H19 H 0.7481 0.1964 0.2075 0.0378 Uiso 1.0 2 calc R
H20 H 0.4666 0.1916 0.0055 0.0387 Uiso 1.0 2 calc R
H21 H 0.3246 0.3189 -0.0933 0.0375 Uiso 1.0 2 calc R
H22 H 0.3138 0.4945 -0.1599 0.0385 Uiso 1.0 2 calc R
H23 H 0.4467 0.5436 -0.1271 0.0449 Uiso 1.0 2 calc R
H24 H 0.5859 0.4186 -0.0248 0.0383 Uiso 1.0 2 calc R
H25 H 0.6843 0.0181 0.2312 0.0543 Uiso 1.0 2 calc R
H26 H 0.5902 0.0092 0.3496 0.0694 Uiso 1.0 2 calc R
H27 H 0.4080 0.1510 0.3583 0.0540 Uiso 1.0 2 calc R
H28 H 0.3279 0.3160 0.2518 0.0386 Uiso 1.0 2 calc R
H29 H 0.4273 0.3333 0.1343 0.0375 Uiso 1.0 2 calc R
H30 H 0.7578 0.3976 0.4325 0.0363 Uiso 1.0 2 calc R
H31 H 0.8673 0.4856 0.4366 0.0455 Uiso 1.0 2 calc R
H32 H 0.9305 0.4679 0.5555 0.0480 Uiso 1.0 2 calc R
H33 H 0.8803 0.3646 0.6731 0.0448 Uiso 1.0 2 calc R
H34 H 0.7687 0.2749 0.6712 0.0401 Uiso 1.0 2 calc R
H35 H 0.5254 0.4156 0.6168 0.0390 Uiso 1.0 2 calc R
H36 H 0.3680 0.4356 0.7008 0.0439 Uiso 1.0 2 calc R
H37 H 0.3241 0.2873 0.7653 0.0459 Uiso 1.0 2 calc R
H38 H 0.4407 0.1162 0.7475 0.0469 Uiso 1.0 2 calc R
H39 H 0.5955 0.0967 0.6603 0.0403 Uiso 1.0 2 calc R
H40 H 0.9128 0.1118 0.6165 0.0428 Uiso 1.0 2 calc R
H41 H 1.0561 -0.0711 0.6294 0.0552 Uiso 1.0 2 calc R
H42 H 1.0082 -0.1787 0.5850 0.0603 Uiso 1.0 2 calc R
H43 H 0.8267 -0.1093 0.5274 0.0577 Uiso 1.0 2 calc R
H44 H 0.6844 0.0728 0.5121 0.0440 Uiso 1.0 2 calc R
H45 H 0.4315 0.3511 0.5065 0.0360 Uiso 1.0 2 calc R
H46 H 0.3275 0.4275 0.3855 0.0463 Uiso 1.0 2 calc R
H47 H 0.4309 0.4352 0.2701 0.0460 Uiso 1.0 2 calc R
H48 H 0.6360 0.3535 0.2739 0.0422 Uiso 1.0 2 calc R
H49 H 0.7395 0.2688 0.3937 0.0355 Uiso 1.0 2 calc R
H50 H 0.7784 0.7490 0.3560 0.0813 Uiso 1.0 2 calc R
H51 H 0.7551 0.7670 0.4390 0.0813 Uiso 1.0 2 calc R
H52 H 0.8828 0.6827 0.4211 0.0813 Uiso 1.0 2 calc R

loop_
_atom_site_aniso_label
_atom_site_aniso_U_11
_atom_site_aniso_U_22
_atom_site_aniso_U_33
_atom_site_aniso_U_12
_atom_site_aniso_U_13
_atom_site_aniso_U_23
Re1 0.02387(13) 0.02447(13) 0.03479(13) -0.01306(9) 0.00305(9) -0.01535(9)
P1 0.0191(6) 0.0192(6) 0.0291(6) -0.0086(5) -0.0014(5) -0.0083(5)
P2 0.0228(7) 0.0218(6) 0.0232(6) -0.0105(5) -0.0006(5) -0.0059(5)
O1 0.026(2) 0.040(3) 0.047(3) -0.0147(17) 0.0097(17) -0.0218(18)
N1 0.044(4) 0.045(3) 0.069(4) -0.024(3) 0.008(3) -0.033(3)
N2 0.055(4) 0.058(4) 0.034(3) -0.037(3) 0.001(3) -0.019(3)
N3 0.030(3) 0.053(3) 0.036(3) -0.025(3) 0.011(2) -0.024(3)
N4 0.035(3) 0.028(3) 0.051(3) -0.016(2) -0.002(3) -0.007(2)
N5 0.042(3) 0.045(3) 0.049(3) -0.032(3) -0.002(3) -0.005(3)
N6 0.022(2) 0.021(2) 0.0249(18) -0.0136(17) -0.0013(16) -0.0053(16)
N7 0.069(6) 0.097(7) 0.086(6) -0.022(5) -0.016(5) -0.018(5)
C1 0.031(3) 0.042(3) 0.027(3) -0.023(3) 0.005(2) -0.018(3)
C2 0.023(3) 0.033(3) 0.028(3) -0.010(2) 0.005(2) -0.016(2)
C3 0.026(3) 0.022(3) 0.028(3) -0.012(2) -0.011(2) -0.0030(19)
C4 0.029(3) 0.023(3) 0.033(3) -0.013(2) -0.011(3) -0.003(2)
C5 0.020(3) 0.021(3) 0.025(3) -0.0104(18) -0.0029(18) -0.0040(18)
C6 0.016(3) 0.021(3) 0.023(2) -0.0036(18) -0.0012(17) -0.0065(18)
C7 0.017(3) 0.021(3) 0.027(3) -0.0069(18) 0.0009(18) -0.0099(19)
C8 0.031(3) 0.019(3) 0.025(3) -0.011(2) 0.0006(19) -0.0064(18)
C9 0.030(3) 0.024(3) 0.020(2) -0.013(2) 0.0012(19) -0.0077(18)
C10 0.030(3) 0.027(3) 0.025(3) -0.010(2) -0.000(2) -0.010(2)
C11 0.030(3) 0.026(3) 0.023(3) -0.010(2) -0.0040(19) -0.0096(19)
C12 0.027(3) 0.027(3) 0.034(3) -0.011(2) 0.000(2) -0.014(2)
C13 0.035(3) 0.040(4) 0.041(3) -0.021(3) 0.002(3) -0.013(3)
C14 0.074(5) 0.035(4) 0.034(3) -0.033(4) -0.004(3) -0.011(3)
C15 0.062(5) 0.027(3) 0.029(3) -0.017(3) -0.002(3) -0.013(3)
C16 0.039(4) 0.027(3) 0.028(3) -0.006(3) -0.003(3) -0.015(2)
C17 0.026(3) 0.018(3) 0.029(3) -0.0119(19) -0.005(2) -0.0051(19)
C18 0.035(3) 0.025(3) 0.047(3) -0.017(3) -0.002(3) -0.007(3)
C19 0.055(4) 0.027(3) 0.048(4) -0.026(3) -0.011(3) -0.006(3)
C20 0.052(4) 0.020(3) 0.047(4) -0.009(3) -0.004(3) -0.013(3)
C21 0.025(3) 0.026(3) 0.048(4) -0.001(3) 0.002(3) -0.013(3)
C22 0.024(3) 0.026(3) 0.042(3) -0.012(2) 0.000(3) -0.013(3)
C23 0.019(3) 0.019(3) 0.035(3) -0.0077(18) -0.0009(19) -0.0095(19)
C24 0.033(3) 0.029(3) 0.040(3) -0.015(3) -0.001(3) -0.011(3)
C25 0.026(3) 0.027(3) 0.073(5) -0.015(3) 0.001(3) -0.009(3)
C26 0.027(3) 0.037(4) 0.094(5) -0.015(3) -0.011(4) -0.034(4)
C27 0.034(4) 0.038(4) 0.064(4) -0.009(3) -0.008(3) -0.031(3)
C28 0.025(3) 0.030(3) 0.040(3) -0.008(2) -0.008(3) -0.016(3)
C29 0.021(3) 0.026(3) 0.028(3) -0.010(2) -0.0019(19) -0.010(2)
C30 0.030(3) 0.035(3) 0.035(3) -0.021(3) -0.003(3) -0.006(3)
C31 0.020(3) 0.034(3) 0.042(3) -0.011(3) -0.003(3) -0.016(3)
C32 0.026(3) 0.027(3) 0.031(3) 0.000(2) -0.009(2) -0.010(3)
C33 0.050(4) 0.024(3) 0.037(3) -0.017(3) -0.018(3) -0.001(3)
C34 0.030(3) 0.022(3) 0.044(3) -0.011(2) -0.008(3) -0.009(3)
C35 0.020(3) 0.027(3) 0.032(3) -0.011(2) 0.001(2) -0.010(2)
C36 0.043(4) 0.034(4) 0.042(3) -0.010(3) 0.010(3) -0.007(3)
C37 0.056(5) 0.039(4) 0.040(4) -0.003(3) 0.015(3) -0.002(3)
C38 0.045(4) 0.045(4) 0.043(3) -0.022(3) 0.015(3) -0.015(3)
C39 0.019(3) 0.037(3) 0.045(3) -0.011(3) 0.001(3) -0.021(3)
C40 0.033(3) 0.030(3) 0.039(3) -0.019(3) -0.002(3) -0.013(3)
C41 0.023(3) 0.025(3) 0.024(2) -0.011(2) -0.0033(18) -0.0078(19)
C42 0.039(3) 0.033(3) 0.024(3) -0.022(3) 0.006(2) -0.010(2)
C43 0.043(4) 0.047(4) 0.042(3) -0.033(3) 0.011(3) -0.022(3)
C44 0.038(4) 0.048(4) 0.053(4) -0.028(3) 0.011(3) -0.027(3)
C45 0.034(4) 0.040(4) 0.043(3) -0.015(3) -0.008(3) -0.018(3)
C46 0.034(3) 0.035(3) 0.029(3) -0.013(3) -0.004(3) -0.010(3)
C47 0.022(3) 0.025(3) 0.028(3) -0.010(2) 0.0031(19) -0.008(2)
C48 0.039(4) 0.029(3) 0.030(3) -0.017(3) 0.006(3) -0.010(3)
C49 0.036(4) 0.037(3) 0.032(3) -0.013(3) 0.006(3) -0.013(3)
C50 0.030(3) 0.043(4) 0.034(3) -0.012(3) 0.006(3) -0.013(3)
C51 0.040(4) 0.045(4) 0.031(3) -0.026(3) 0.004(3) -0.004(3)
C52 0.037(4) 0.030(3) 0.034(3) -0.018(3) 0.003(3) -0.007(3)
C53 0.030(3) 0.024(3) 0.022(3) -0.011(2) 0.0047(19) -0.0047(19)
C54 0.031(3) 0.029(3) 0.032(3) -0.007(3) 0.003(3) -0.003(3)
C55 0.031(4) 0.031(4) 0.046(4) -0.004(3) 0.006(3) 0.004(3)
C56 0.053(4) 0.018(3) 0.048(4) -0.004(3) 0.030(3) -0.004(3)
C57 0.066(5) 0.031(4) 0.043(4) -0.021(3) 0.017(4) -0.015(3)
C58 0.046(4) 0.026(3) 0.033(3) -0.013(3) 0.003(3) -0.009(3)
C59 0.024(3) 0.023(3) 0.029(3) -0.013(2) -0.004(2) -0.0068(19)
C60 0.023(3) 0.034(3) 0.035(3) -0.013(3) -0.002(2) -0.012(3)
C61 0.023(3) 0.039(4) 0.055(4) -0.013(3) -0.002(3) -0.016(3)
C62 0.045(4) 0.033(3) 0.041(3) -0.018(3) -0.017(3) -0.010(3)
C63 0.040(4) 0.041(3) 0.029(3) -0.021(3) -0.005(3) -0.011(3)
C64 0.026(3) 0.034(3) 0.033(3) -0.016(3) 0.002(2) -0.013(3)
C65 0.061(6) 0.070(6) 0.061(5) -0.011(5) -0.010(4) -0.031(4)
C66 0.056(5) 0.073(6) 0.049(4) -0.016(5) -0.013(4) -0.019(4)

loop_
_atom_type_symbol
_atom_type_description
_atom_type_scat_dispersion_real
_atom_type_scat_dispersion_imag
_atom_type_scat_source
C C 0.0033 0.0016
;
International Tables for Crystallography
(1992, Vol. C, Tables 4.2.6.8 and 6.1.1.4)
;
H H 0.0000 0.0000
;
International Tables for Crystallography
(1992, Vol. C, Table 6.1.1.4)
;
N N 0.0061 0.0033
;
International Tables for Crystallography
(1992, Vol. C, Tables 4.2.6.8 and 6.1.1.4)
;
O O 0.0106 0.0060
;
International Tables for Crystallography
(1992, Vol. C, Tables 4.2.6.8 and 6.1.1.4)
;
P P 0.1023 0.0942
;
International Tables for Crystallography
(1992, Vol. C, Tables 4.2.6.8 and 6.1.1.4)
;
Re Re -1.0185 7.2310
;
International Tables for Crystallography
(1992, Vol. C, Tables 4.2.6.8 and 6.1.1.4)
;

loop_
_geom_angle_atom_site_label_1
_geom_angle_atom_site_label_2
_geom_angle_atom_site_label_3
_geom_angle
_geom_angle_publ_flag
N1 Re1 N6 178.7(3) yes
N1 Re1 C1 99.5(3) yes
N1 Re1 C2 99.1(3) yes
N1 Re1 C3 101.2(3) yes
N1 Re1 C4 99.3(3) yes
N6 Re1 C1 80.9(2) yes
N6 Re1 C2 79.58(19) yes
N6 Re1 C3 78.33(17) yes
N6 Re1 C4 82.0(2) yes
C1 Re1 C2 87.9(3) yes
C1 Re1 C3 159.2(3) yes
C1 Re1 C4 89.0(3) yes
C2 Re1 C3 86.4(3) yes
C2 Re1 C4 161.6(3) yes
C3 Re1 C4 90.1(3) yes
C17 P1 C23 110.5(3) yes
C17 P1 C29 110.4(3) yes
C17 P1 C35 108.0(3) yes
C23 P1 C29 110.0(3) yes
C23 P1 C35 109.6(3) yes
C29 P1 C35 108.3(3) yes
C41 P2 C47 109.3(3) yes
C41 P2 C53 108.5(3) yes
C41 P2 C59 111.3(3) yes
C47 P2 C53 112.2(3) yes
C47 P2 C59 107.3(3) yes
C53 P2 C59 108.3(3) yes
Re1 N6 C5 124.8(3) yes
Re1 N6 C9 118.2(4) yes
C5 N6 C9 116.9(5) yes
Re1 C1 N2 176.7(7) yes
Re1 C2 N3 177.7(5) yes
Re1 C3 N4 176.8(6) yes
Re1 C4 N5 179.1(4) yes
N6 C5 C6 123.4(5) yes
C5 C6 C7 118.9(5) yes
C6 C7 C8 118.0(5) yes
C6 C7 C10 119.6(5) yes
C8 C7 C10 122.4(5) yes
C7 C8 C9 119.2(5) yes
N6 C9 C8 123.4(5) yes
O1 C10 C7 119.4(7) yes
O1 C10 C11 121.1(6) yes
C7 C10 C11 119.5(5) yes
C10 C11 C12 121.7(5) yes
C10 C11 C16 119.3(6) yes
C12 C11 C16 119.0(7) yes
C11 C12 C13 119.6(6) yes
C12 C13 C14 120.1(7) yes
C13 C14 C15 120.6(9) yes
C14 C15 C16 119.8(6) yes
C11 C16 C15 120.9(6) yes
P1 C17 C18 119.5(4) yes
P1 C17 C22 119.9(6) yes
C18 C17 C22 120.6(6) yes
C17 C18 C19 119.2(6) yes
C18 C19 C20 120.6(8) yes
C19 C20 C21 119.7(7) yes
C20 C21 C22 121.3(6) yes
C17 C22 C21 118.5(7) yes
P1 C23 C24 121.2(5) yes
P1 C23 C28 119.3(5) yes
C24 C23 C28 119.5(7) yes
C23 C24 C25 119.8(7) yes
C24 C25 C26 119.9(7) yes
C25 C26 C27 120.7(9) yes
C26 C27 C28 120.3(8) yes
C23 C28 C27 119.6(6) yes
P1 C29 C30 118.6(4) yes
P1 C29 C34 121.8(6) yes
C30 C29 C34 119.5(5) yes
C29 C30 C31 120.1(6) yes
C30 C31 C32 120.5(7) yes
C31 C32 C33 120.1(5) yes
C32 C33 C34 119.9(6) yes
C29 C34 C33 119.8(7) yes
P1 C35 C36 119.3(4) yes
P1 C35 C40 121.5(4) yes
C36 C35 C40 119.0(5) yes
C35 C36 C37 118.8(6) yes
C36 C37 C38 121.5(5) yes
C37 C38 C39 120.1(6) yes
C38 C39 C40 119.5(5) yes
C35 C40 C39 121.1(5) yes
P2 C41 C42 122.1(5) yes
P2 C41 C46 118.4(5) yes
C42 C41 C46 119.2(7) yes
C41 C42 C43 120.3(6) yes
C42 C43 C44 120.6(6) yes
C43 C44 C45 120.5(8) yes
C44 C45 C46 119.9(7) yes
C41 C46 C45 119.6(6) yes
P2 C47 C48 119.3(5) yes
P2 C47 C52 120.9(5) yes
C48 C47 C52 119.3(5) yes
C47 C48 C49 120.5(7) yes
C48 C49 C50 120.4(6) yes
C49 C50 C51 119.7(6) yes
C50 C51 C52 120.2(7) yes
C47 C52 C51 119.9(6) yes
P2 C53 C54 120.2(6) yes
P2 C53 C58 119.0(5) yes
C54 C53 C58 120.8(5) yes
C53 C54 C55 120.1(8) yes
C54 C55 C56 118.2(7) yes
C55 C56 C57 121.8(6) yes
C56 C57 C58 120.6(9) yes
C53 C58 C57 118.5(7) yes
P2 C59 C60 121.0(4) yes
P2 C59 C64 119.1(4) yes
C60 C59 C64 119.9(5) yes
C59 C60 C61 119.7(5) yes
C60 C61 C62 119.2(6) yes
C61 C62 C63 120.9(6) yes
C62 C63 C64 119.9(6) yes
C59 C64 C63 120.1(5) yes
N7 C66 C65 178.6(11) yes

loop_
_geom_bond_atom_site_label_1
_geom_bond_atom_site_label_2
_geom_bond_distance
_geom_bond_publ_flag
Re1 N1 1.658(7) yes
Re1 N6 2.531(5) yes
Re1 C1 2.118(5) yes
Re1 C2 2.102(7) yes
Re1 C3 2.101(6) yes
Re1 C4 2.123(7) yes
P1 C17 1.799(6) yes
P1 C23 1.786(7) yes
P1 C29 1.806(5) yes
P1 C35 1.789(6) yes
P2 C41 1.781(8) yes
P2 C47 1.790(6) yes
P2 C53 1.813(5) yes
P2 C59 1.797(6) yes
O1 C10 1.212(7) yes
N2 C1 1.142(7) yes
N3 C2 1.148(10) yes
N4 C3 1.134(8) yes
N5 C4 1.137(9) yes
N6 C5 1.348(7) yes
N6 C9 1.341(6) yes
N7 C66 1.174(17) yes
C5 C6 1.383(8) yes
C6 C7 1.392(7) yes
C7 C8 1.389(7) yes
C7 C10 1.507(8) yes
C8 C9 1.382(8) yes
C10 C11 1.492(10) yes
C11 C12 1.408(8) yes
C11 C16 1.391(8) yes
C12 C13 1.401(11) yes
C13 C14 1.383(9) yes
C14 C15 1.380(11) yes
C15 C16 1.389(12) yes
C17 C18 1.389(11) yes
C17 C22 1.396(8) yes
C18 C19 1.384(9) yes
C19 C20 1.370(10) yes
C20 C21 1.382(12) yes
C21 C22 1.373(9) yes
C23 C24 1.410(8) yes
C23 C28 1.406(9) yes
C24 C25 1.374(12) yes
C25 C26 1.395(13) yes
C26 C27 1.378(10) yes
C27 C28 1.380(12) yes
C29 C30 1.397(11) yes
C29 C34 1.405(8) yes
C30 C31 1.372(7) yes
C31 C32 1.385(9) yes
C32 C33 1.395(12) yes
C33 C34 1.381(8) yes
C35 C36 1.429(7) yes
C35 C40 1.379(7) yes
C36 C37 1.372(10) yes
C37 C38 1.379(9) yes
C38 C39 1.384(7) yes
C39 C40 1.390(8) yes
C41 C42 1.403(7) yes
C41 C46 1.406(9) yes
C42 C43 1.374(12) yes
C43 C44 1.374(11) yes
C44 C45 1.388(9) yes
C45 C46 1.394(12) yes
C47 C48 1.388(8) yes
C47 C52 1.395(10) yes
C48 C49 1.386(9) yes
C49 C50 1.378(11) yes
C50 C51 1.391(10) yes
C51 C52 1.393(9) yes
C53 C54 1.382(9) yes
C53 C58 1.394(12) yes
C54 C55 1.401(8) yes
C55 C56 1.379(13) yes
C56 C57 1.367(12) yes
C57 C58 1.386(8) yes
C59 C60 1.387(8) yes
C59 C64 1.392(8) yes
C60 C61 1.409(9) yes
C61 C62 1.380(9) yes
C62 C63 1.383(9) yes
C63 C64 1.382(8) yes
C65 C66 1.417(17) yes
